data_4062024
loop_
_publ_author_name
'Chehata, Alexander'
'Oviedo, Alberto'
'Ar\'evalo, Alma'
'Bern\`es, Sylvain'
'Garc\'ia, Juventino J.'

_publ_section_title
;
Reactivity of [Ru3(CO)12] with dibenzothiophene and methyl- benzo
 and dibenzothiophenes
;
_journal_name_full Organometallics
_journal_year 2003
_chemical_formula_moiety 'Ru2 (CO)6 (C12 H8)'
_chemical_formula_sum 'C18 H8 O6 Ru2'
_chemical_formula_weight 522.38
_space_group_IT_number 14
_symmetry_cell_setting monoclinic
_symmetry_space_group_name_Hall '-P 2ybc'
_symmetry_space_group_name_H-M 'P 1 21/c 1'
_cell_angle_alpha 90.00
_cell_angle_beta 110.262(7)
_cell_angle_gamma 90.00
_cell_formula_units_Z 4
_cell_length_a 7.4126(7)
_cell_length_b 29.775(3)
_cell_length_c 8.4638(9)
_cell_measurement_temperature 293(2)
_cell_volume 1752.4(3)
_diffrn_ambient_temperature 293(2)
_exptl_crystal_density_diffrn 1.980
_cod_depositor_comments
;
The following automatic conversions were performed:
'_symmetry_cell_setting' value 'Monoclinic' changed to 'monoclinic'
according to '/home/saulius/struct/CIF-dictionaries/cif_core.dic'
dictionary named 'cif_core.dic' version 2.4.1 from 2010-06-29.

Automatic conversion script
Id: cif_fix_enum 1527 2010-12-29 10:47:43Z saulius 
;
_cod_original_sg_symbol_H-M 'P 21/c'
_cod_database_code 4062024

loop_
_symmetry_equiv_pos_as_xyz
'x, y, z'
'-x, y+1/2, -z+1/2'
'-x, -y, -z'
'x, -y-1/2, z-1/2'

loop_
_atom_site_label
_atom_site_type_symbol
_atom_site_fract_x
_atom_site_fract_y
_atom_site_fract_z
_atom_site_U_iso_or_equiv
_atom_site_adp_type
_atom_site_occupancy
_atom_site_symmetry_multiplicity
_atom_site_calc_flag
_atom_site_refinement_flags
_atom_site_disorder_assembly
_atom_site_disorder_group
Ru1 Ru 0.21773(11) 0.38450(2) 1.35490(7) 0.0429(2) Uani 1 1 d . . .
Ru2 Ru 0.33424(9) 0.35315(2) 1.10707(7) 0.0355(2) Uani 1 1 d . . .
C1 C 0.4990(15) 0.3500(3) 1.3411(10) 0.058(3) Uani 1 1 d . . .
O1 O 0.6455(10) 0.3410(3) 1.4410(8) 0.081(2) Uani 1 1 d . . .
C2 C 0.2389(16) 0.3440(3) 1.5391(10) 0.061(3) Uani 1 1 d . . .
O2 O 0.2402(14) 0.3198(2) 1.6427(8) 0.097(3) Uani 1 1 d . . .
C3 C 0.3884(17) 0.4278(4) 1.5012(12) 0.070(3) Uani 1 1 d . . .
O3 O 0.4917(14) 0.4535(3) 1.5869(10) 0.112(3) Uani 1 1 d . . .
C4 C -0.0106(16) 0.4127(3) 1.3552(10) 0.051(2) Uani 1 1 d . . .
O4 O -0.1499(12) 0.4292(3) 1.3545(9) 0.076(2) Uani 1 1 d . . .
C5 C 0.5015(14) 0.3793(3) 1.0118(11) 0.051(2) Uani 1 1 d . . .
O5 O 0.5911(11) 0.3982(2) 0.9481(11) 0.083(2) Uani 1 1 d . . .
C6 C 0.3835(12) 0.2953(3) 1.0395(10) 0.047(2) Uani 1 1 d . . .
O6 O 0.4090(10) 0.2603(2) 0.9977(9) 0.074(2) Uani 1 1 d . . .
C7 C 0.1895(12) 0.4194(3) 1.1268(9) 0.0379(18) Uani 1 1 d . . .
C8 C 0.2683(13) 0.4621(3) 1.1106(10) 0.052(2) Uani 1 1 d . . .
H8A H 0.3567 0.4755 1.2051 0.062 Uiso 1 1 calc R . .
C9 C 0.2169(16) 0.4838(3) 0.9594(12) 0.065(3) Uani 1 1 d . . .
H9A H 0.2682 0.5120 0.9524 0.078 Uiso 1 1 calc R . .
C10 C 0.0890(15) 0.4641(3) 0.8168(12) 0.062(3) Uani 1 1 d . . .
H10A H 0.0553 0.4794 0.7148 0.075 Uiso 1 1 calc R . .
C11 C 0.0112(14) 0.4231(3) 0.8217(10) 0.052(2) Uani 1 1 d . . .
H11A H -0.0735 0.4103 0.7240 0.063 Uiso 1 1 calc R . .
C12 C 0.0602(10) 0.4002(3) 0.9760(9) 0.0350(18) Uani 1 1 d . . .
C13 C -0.0114(10) 0.3554(3) 0.9971(9) 0.0333(16) Uani 1 1 d . . .
C14 C -0.1393(11) 0.3297(3) 0.8662(9) 0.042(2) Uani 1 1 d . . .
H14A H -0.1861 0.3410 0.7571 0.051 Uiso 1 1 calc R . .
C15 C -0.1938(12) 0.2885(3) 0.8999(10) 0.049(2) Uani 1 1 d . . .
H15A H -0.2804 0.2721 0.8130 0.059 Uiso 1 1 calc R . .
C16 C -0.1246(12) 0.2701(3) 1.0596(10) 0.051(2) Uani 1 1 d . . .
H16A H -0.1640 0.2417 1.0794 0.061 Uiso 1 1 calc R . .
C17 C 0.0027(12) 0.2941(3) 1.1886(10) 0.043(2) Uani 1 1 d . . .
H17A H 0.0523 0.2811 1.2948 0.051 Uiso 1 1 calc R . .
C18 C 0.0609(12) 0.3381(3) 1.1651(8) 0.0378(19) Uani 1 1 d . . .

loop_
_atom_site_aniso_label
_atom_site_aniso_U_11
_atom_site_aniso_U_22
_atom_site_aniso_U_33
_atom_site_aniso_U_23
_atom_site_aniso_U_13
_atom_site_aniso_U_12
Ru1 0.0584(5) 0.0413(4) 0.0260(3) -0.0043(3) 0.0107(3) -0.0090(4)
Ru2 0.0338(4) 0.0376(4) 0.0312(3) 0.0015(3) 0.0063(3) 0.0004(3)
C1 0.066(6) 0.070(6) 0.030(4) 0.003(4) 0.006(5) 0.002(6)
O1 0.069(5) 0.103(6) 0.048(4) 0.012(4) -0.010(4) 0.015(4)
C2 0.100(8) 0.054(6) 0.027(4) -0.003(4) 0.021(5) 0.000(6)
O2 0.190(9) 0.061(5) 0.045(4) 0.012(3) 0.046(5) -0.002(5)
C3 0.085(8) 0.060(7) 0.050(5) -0.005(5) 0.006(6) -0.004(6)
O3 0.142(8) 0.087(6) 0.076(5) -0.032(5) -0.002(5) -0.052(6)
C4 0.075(7) 0.048(6) 0.041(4) -0.005(4) 0.032(5) -0.004(5)
O4 0.086(6) 0.077(5) 0.078(5) 0.002(4) 0.045(5) 0.005(5)
C5 0.053(6) 0.040(5) 0.061(5) 0.003(4) 0.021(5) -0.003(5)
O5 0.083(5) 0.058(5) 0.137(7) 0.016(4) 0.076(5) 0.008(4)
C6 0.044(5) 0.052(6) 0.048(5) 0.000(4) 0.018(4) 0.005(5)
O6 0.077(5) 0.048(5) 0.104(5) -0.013(4) 0.038(4) 0.007(4)
C7 0.048(5) 0.030(4) 0.038(4) -0.004(3) 0.017(4) -0.003(4)
C8 0.064(6) 0.039(5) 0.055(5) -0.010(4) 0.024(5) -0.004(5)
C9 0.090(8) 0.035(5) 0.077(7) 0.005(5) 0.038(6) -0.008(5)
C10 0.078(7) 0.055(6) 0.059(5) 0.022(5) 0.030(6) 0.016(6)
C11 0.069(6) 0.057(6) 0.034(4) 0.014(4) 0.022(4) 0.008(5)
C12 0.026(4) 0.045(5) 0.034(4) 0.003(3) 0.010(3) 0.004(4)
C13 0.033(4) 0.037(4) 0.035(4) -0.003(3) 0.018(3) -0.003(4)
C14 0.035(5) 0.058(6) 0.031(4) -0.013(4) 0.006(4) -0.004(4)
C15 0.046(5) 0.055(6) 0.046(5) -0.024(4) 0.017(4) -0.009(5)
C16 0.051(5) 0.058(6) 0.049(5) -0.008(4) 0.027(4) -0.021(5)
C17 0.045(5) 0.043(5) 0.043(4) 0.003(4) 0.019(4) -0.005(4)
C18 0.043(5) 0.037(4) 0.029(3) 0.002(3) 0.007(3) 0.002(4)

loop_
_geom_bond_atom_site_label_1
_geom_bond_atom_site_label_2
_geom_bond_distance
_geom_bond_site_symmetry_2
_geom_bond_publ_flag
Ru1 C4 1.890(11) . ?
Ru1 C3 1.927(11) . ?
Ru1 C2 1.934(9) . ?
Ru1 C18 2.131(7) . ?
Ru1 C7 2.138(7) . ?
Ru1 C1 2.363(10) . ?
Ru1 Ru2 2.6965(9) . ?
Ru2 C5 1.868(10) . ?
Ru2 C6 1.890(9) . ?
Ru2 C1 1.936(8) . ?
Ru2 C7 2.279(8) . ?
Ru2 C18 2.288(8) . ?
Ru2 C12 2.400(7) . ?
Ru2 C13 2.405(7) . ?
C1 O1 1.153(10) . ?
C2 O2 1.132(10) . ?
C3 O3 1.144(11) . ?
C4 O4 1.141(11) . ?
C5 O5 1.138(10) . ?
C6 O6 1.137(10) . ?
C7 C12 1.424(10) . ?
C7 C8 1.427(11) . ?
C8 C9 1.365(12) . ?
C9 C10 1.381(13) . ?
C10 C11 1.358(13) . ?
C11 C12 1.405(10) . ?
C12 C13 1.469(10) . ?
C13 C14 1.408(10) . ?
C13 C18 1.431(10) . ?
C14 C15 1.352(12) . ?
C15 C16 1.382(12) . ?
C16 C17 1.371(11) . ?
C17 C18 1.415(11) . ?
